data_7714065
loop_
_publ_author_name
'Hejda, Martin'
'Dole\<zal, Luk\'a\<s'
'Blahut, Jan'
'Hupf, Emanuel'
'Tydlitat, Jiri'
'Jambor, Roman'
'R\%u\<zi\<cka, Ale\<s'
'Beckmann, Jens'
'Dost\'al, Libor'

_publ_section_title
;
 N-Coordinated Tellurenium(II) and Telluronium(IV) cations: Synthesis,
 Structure and Hydrolysis.
;
_journal_name_full 'Dalton Transactions'
_journal_paper_doi 10.1039/D3DT02404K
_journal_year 2023
_chemical_formula_moiety 'C16 H23 Cl2 N2 Te, C F3 O3 S'
_chemical_formula_sum 'C17 H23 Cl2 F3 N2 O3 S Te'
_chemical_formula_weight 590.93
_space_group_crystal_system monoclinic
_space_group_IT_number 14
_space_group_name_Hall '-P 2ybc'
_space_group_name_H-M_alt 'P 1 21/c 1'
_atom_sites_solution_hydrogens geom
_audit_creation_method 'APEX3 v2016.5-0'
_audit_update_record
;
2023-04-08 deposited with the CCDC.	2023-09-28 downloaded from the CCDC.
;
_cell_angle_alpha 90
_cell_angle_beta 100.101(2)
_cell_angle_gamma 90
_cell_formula_units_Z 4
_cell_length_a 12.2012(8)
_cell_length_b 8.8429(6)
_cell_length_c 20.7838(12)
_cell_measurement_reflns_used 44104
_cell_measurement_temperature 150(2)
_cell_measurement_theta_max 27.5
_cell_measurement_theta_min 1
_cell_volume 2207.7(2)
_computing_cell_refinement 'APEX3 v2016.5-0 (Bruker AXS)'
_computing_data_collection 'Bruker Instrument Service vV6.2.3'
_computing_data_reduction 'SAINT V8.37A (Bruker AXS Inc., 2015)'
_computing_molecular_graphics 'Platon (Spek, 2009)'
_computing_publication_material 'Platon (Spek, 2009)'
_computing_structure_refinement 'SHELXL-2016/6 (Sheldrick, 2016)'
_computing_structure_solution 'XT, VERSION 2014/5'
_diffrn_ambient_temperature 150(2)
_diffrn_detector_area_resol_mean 10.4167
_diffrn_measured_fraction_theta_full 0.998
_diffrn_measured_fraction_theta_max 0.997
_diffrn_measurement_device_type 'Bruker D8 - Venture'
_diffrn_measurement_method '\f and \w scans to fill the Ewald sphere'
_diffrn_radiation_type MoK\a
_diffrn_radiation_wavelength 0.71073
_diffrn_reflns_av_R_equivalents 0.0512
_diffrn_reflns_av_unetI/netI 0.0259
_diffrn_reflns_Laue_measured_fraction_full 0.998
_diffrn_reflns_Laue_measured_fraction_max 0.997
_diffrn_reflns_limit_h_max 15
_diffrn_reflns_limit_h_min -15
_diffrn_reflns_limit_k_max 11
_diffrn_reflns_limit_k_min -11
_diffrn_reflns_limit_l_max 27
_diffrn_reflns_limit_l_min -23
_diffrn_reflns_number 42725
_diffrn_reflns_point_group_measured_fraction_full 0.998
_diffrn_reflns_point_group_measured_fraction_max 0.997
_diffrn_reflns_theta_full 25.242
_diffrn_reflns_theta_max 27.569
_diffrn_reflns_theta_min 2.509
_diffrn_source 'sealed X-ray tube'
_exptl_absorpt_coefficient_mu 1.730
_exptl_absorpt_correction_T_max 0.7456
_exptl_absorpt_correction_T_min 0.5973
_exptl_absorpt_correction_type multi-scan
_exptl_absorpt_process_details
;
SADABS-2016/2 - Bruker AXS area detector
scaling and absorption correction
;
_exptl_crystal_colour 'light yellow'
_exptl_crystal_density_diffrn 1.778
_exptl_crystal_description plate
_exptl_crystal_F_000 1168
_exptl_crystal_size_max 0.434
_exptl_crystal_size_mid 0.317
_exptl_crystal_size_min 0.084
_refine_diff_density_max 1.051
_refine_diff_density_min -2.351
_refine_diff_density_rms 0.128
_refine_ls_extinction_method none
_refine_ls_goodness_of_fit_ref 1.212
_refine_ls_hydrogen_treatment constr
_refine_ls_matrix_type full
_refine_ls_number_parameters 279
_refine_ls_number_reflns 5091
_refine_ls_number_restraints 26
_refine_ls_restrained_S_all 1.238
_refine_ls_R_factor_all 0.0463
_refine_ls_R_factor_gt 0.0407
_refine_ls_shift/su_max 0.001
_refine_ls_shift/su_mean 0.000
_refine_ls_structure_factor_coef Fsqd
_refine_ls_weighting_details 'w=1/[\s^2^(Fo^2^)+(0.0152P)^2^+12.6748P] where P=(Fo^2^+2Fc^2^)/3'
_refine_ls_weighting_scheme calc
_refine_ls_wR_factor_gt 0.0877
_refine_ls_wR_factor_ref 0.0896
_reflns_Friedel_coverage 0.000
_reflns_number_gt 4626
_reflns_number_total 5091
_reflns_threshold_expression 'I > 2\s(I)'
_cod_data_source_file d3dt02404k2.cif
_cod_data_source_block mo_ld180419Te1
_cod_original_sg_symbol_H-M 'P 21/c'
_cod_database_code 7714065
_shelx_shelxl_version_number 2016/6
_shelx_space_group_comment
;
The symmetry employed for this shelxl refinement is uniquely defined
by the following loop, which should always be used as a source of
symmetry information in preference to the above space-group names.
They are only intended as comments.
;
_exptl_absorpt_special_details
;
The ratio of minimum to maximum
apparent transmission was 0.801
;

loop_
_space_group_symop_operation_xyz
'x, y, z'
'-x, y+1/2, -z+1/2'
'-x, -y, -z'
'x, -y-1/2, z-1/2'

loop_
_atom_site_label
_atom_site_type_symbol
_atom_site_fract_x
_atom_site_fract_y
_atom_site_fract_z
_atom_site_U_iso_or_equiv
_atom_site_adp_type
_atom_site_occupancy
_atom_site_site_symmetry_order
_atom_site_calc_flag
_atom_site_refinement_flags_posn
_atom_site_refinement_flags_adp
_atom_site_refinement_flags_occupancy
_atom_site_disorder_assembly
_atom_site_disorder_group
Te1 Te 0.46846(2) 0.18594(3) 0.65769(2) 0.01083(8) Uani 1 1 d . . . . .
Cl1 Cl 0.52376(9) 0.30587(14) 0.76727(5) 0.0248(2) Uani 1 1 d . . . . .
S1 S -0.03870(10) 0.66292(13) 0.62022(6) 0.0239(2) Uani 1 1 d D . . . .
O1 O -0.0524(3) 0.7952(5) 0.65782(19) 0.0387(9) Uani 1 1 d . . . . .
N1 N 0.2874(3) 0.2495(4) 0.65798(17) 0.0146(7) Uani 1 1 d . . . . .
C1 C 0.453650 0.402990 0.620670 0.0127(7) Uani 1 1 d . . . . .
Cl2 Cl 0.41358(9) 0.10453(12) 0.54339(5) 0.0206(2) Uani 1 1 d . . . . .
O2 O 0.0754(3) 0.6179(5) 0.6238(2) 0.0478(11) Uani 1 1 d . . . . .
N2 N 0.6416(3) 0.2421(4) 0.63355(17) 0.0149(7) Uani 1 1 d . . . . .
C2 C 0.3510(3) 0.4708(5) 0.6134(2) 0.0152(8) Uani 1 1 d . . . . .
C3 C 0.3378(4) 0.6151(5) 0.5855(2) 0.0209(9) Uani 1 1 d . . . . .
H3 H 0.267867 0.665219 0.579785 0.025 Uiso 1 1 calc R U . . .
C4 C 0.4301(4) 0.6835(5) 0.5662(2) 0.0229(9) Uani 1 1 d . . . . .
H4 H 0.421977 0.781434 0.547170 0.027 Uiso 1 1 calc R U . . .
C5 C 0.5331(4) 0.6132(5) 0.5741(2) 0.0209(9) Uani 1 1 d . . . . .
H5 H 0.594654 0.662452 0.560753 0.025 Uiso 1 1 calc R U . . .
C6 C 0.5452(3) 0.4686(5) 0.60183(19) 0.0143(8) Uani 1 1 d . . . . .
C7 C 0.2629(3) 0.3825(5) 0.6356(2) 0.0185(8) Uani 1 1 d . . . . .
H7 H 0.190045 0.422509 0.633325 0.022 Uiso 1 1 calc R U . . .
C9 C 0.2577(4) 0.1058(6) 0.7528(2) 0.0264(10) Uani 1 1 d . . . . .
H9A H 0.207702 0.037231 0.770797 0.040 Uiso 1 1 calc R U . . .
H9B H 0.266955 0.199278 0.778485 0.040 Uiso 1 1 calc R U . . .
H9C H 0.330292 0.057139 0.754485 0.040 Uiso 1 1 calc R U . . .
C8 C 0.2083(3) 0.1427(5) 0.6823(2) 0.0206(9) Uani 1 1 d . . . . .
C10 C 0.2031(4) 0.0009(6) 0.6396(3) 0.0318(11) Uani 1 1 d . . . . .
H10A H 0.174693 0.027894 0.593978 0.048 Uiso 1 1 calc R U . . .
H10B H 0.153495 -0.073601 0.654357 0.048 Uiso 1 1 calc R U . . .
H10C H 0.277907 -0.042272 0.643065 0.048 Uiso 1 1 calc R U . . .
C11 C 0.0927(4) 0.2121(7) 0.6769(3) 0.0446(16) Uani 1 1 d . . . . .
H11A H 0.062970 0.234412 0.630952 0.067 Uiso 1 1 calc R U . . .
H11B H 0.097584 0.305889 0.702367 0.067 Uiso 1 1 calc R U . . .
H11C H 0.043309 0.140760 0.693828 0.067 Uiso 1 1 calc R U . . .
C12 C 0.6470(3) 0.3759(5) 0.6107(2) 0.0169(8) Uani 1 1 d . . . . .
H12 H 0.714306 0.414037 0.599863 0.020 Uiso 1 1 calc R U . . .
C13 C 0.7387(3) 0.1350(5) 0.6448(2) 0.0188(9) Uani 1 1 d . . . . .
C14 C 0.6896(4) -0.0242(5) 0.6390(3) 0.0353(13) Uani 1 1 d . . . . .
H14A H 0.636720 -0.033336 0.597870 0.053 Uiso 1 1 calc R U . . .
H14B H 0.651022 -0.043298 0.675779 0.053 Uiso 1 1 calc R U . . .
H14C H 0.749558 -0.098296 0.639686 0.053 Uiso 1 1 calc R U . . .
C15 C 0.8100(4) 0.1559(6) 0.5919(3) 0.0288(11) Uani 1 1 d . . . . .
H15A H 0.764158 0.139799 0.548829 0.043 Uiso 1 1 calc R U . . .
H15B H 0.871283 0.082737 0.598668 0.043 Uiso 1 1 calc R U . . .
H15C H 0.840443 0.258777 0.594398 0.043 Uiso 1 1 calc R U . . .
C16 C 0.8040(5) 0.1649(8) 0.7120(3) 0.0445(16) Uani 1 1 d . . . . .
H16A H 0.865273 0.092232 0.721620 0.067 Uiso 1 1 calc R U . . .
H16B H 0.754926 0.154239 0.744398 0.067 Uiso 1 1 calc R U . . .
H16C H 0.834134 0.267870 0.713878 0.067 Uiso 1 1 calc R U . . .
C17 C -0.0737(5) 0.7302(7) 0.5358(3) 0.0503(17) Uani 1 1 d D . . . .
F1 F -0.0833(8) 0.6158(12) 0.4939(5) 0.061(2) Uani 0.686(13) 1 d D . P A 1
F2 F -0.0239(9) 0.8535(10) 0.5252(4) 0.081(2) Uani 0.686(13) 1 d D . P A 1
F3 F -0.1869(8) 0.7653(13) 0.5266(5) 0.088(3) Uani 0.686(13) 1 d D . P A 1
O3 O -0.1089(8) 0.5349(10) 0.6249(4) 0.059(2) Uani 0.788(19) 1 d D . P B 1
O3A O -0.150(2) 0.598(4) 0.6128(17) 0.059(2) Uani 0.212(19) 1 d D . P B 2
F3A F -0.1441(18) 0.833(3) 0.5201(13) 0.088(3) Uani 0.314(13) 1 d D U P A 3
F2A F 0.0238(16) 0.800(2) 0.5243(10) 0.081(2) Uani 0.314(13) 1 d D U P A 3
F1A F -0.0448(18) 0.640(3) 0.4921(11) 0.061(2) Uani 0.314(13) 1 d D U P A 3

loop_
_atom_site_aniso_label
_atom_site_aniso_U_11
_atom_site_aniso_U_22
_atom_site_aniso_U_33
_atom_site_aniso_U_23
_atom_site_aniso_U_13
_atom_site_aniso_U_12
Te1 0.00959(12) 0.00914(12) 0.01393(12) 0.00185(10) 0.00255(8) 0.00080(10)
Cl1 0.0250(5) 0.0312(6) 0.0179(5) -0.0042(5) 0.0029(4) -0.0035(5)
S1 0.0245(5) 0.0206(6) 0.0283(6) -0.0019(5) 0.0094(4) -0.0009(4)
O1 0.040(2) 0.038(2) 0.038(2) -0.0114(18) 0.0049(17) 0.0120(18)
N1 0.0102(15) 0.0165(17) 0.0170(16) 0.0006(14) 0.0024(13) -0.0001(13)
C1 0.0180(19) 0.0085(18) 0.0109(17) -0.0016(14) 0.0003(14) -0.0010(15)
Cl2 0.0258(5) 0.0181(5) 0.0175(5) -0.0025(4) 0.0031(4) -0.0009(4)
O2 0.036(2) 0.055(3) 0.048(2) -0.007(2) -0.0039(18) 0.027(2)
N2 0.0127(16) 0.0166(17) 0.0160(16) 0.0010(14) 0.0045(13) -0.0015(13)
C2 0.0145(18) 0.0133(19) 0.0166(19) -0.0001(16) -0.0001(15) 0.0006(15)
C3 0.025(2) 0.013(2) 0.024(2) -0.0001(17) 0.0015(18) 0.0062(17)
C4 0.037(2) 0.0090(18) 0.023(2) 0.0039(17) 0.0036(18) 0.0005(19)
C5 0.028(2) 0.014(2) 0.021(2) 0.0015(17) 0.0048(18) -0.0068(18)
C6 0.0173(19) 0.0117(19) 0.0138(18) -0.0003(15) 0.0024(15) -0.0009(15)
C7 0.0149(19) 0.020(2) 0.021(2) 0.0013(17) 0.0026(16) 0.0050(17)
C9 0.028(2) 0.028(3) 0.026(2) 0.006(2) 0.0110(19) -0.001(2)
C8 0.0109(19) 0.023(2) 0.029(2) 0.0044(18) 0.0076(17) -0.0028(16)
C10 0.036(3) 0.026(3) 0.032(3) 0.001(2) 0.002(2) -0.018(2)
C11 0.013(2) 0.050(4) 0.076(4) 0.032(3) 0.022(2) 0.009(2)
C12 0.0156(19) 0.020(2) 0.0155(19) -0.0020(16) 0.0039(15) -0.0058(16)
C13 0.0091(18) 0.020(2) 0.028(2) 0.0026(18) 0.0055(16) 0.0055(16)
C14 0.023(2) 0.016(2) 0.070(4) 0.011(2) 0.018(2) 0.0054(19)
C15 0.024(2) 0.027(3) 0.039(3) 0.002(2) 0.017(2) 0.0054(19)
C16 0.032(3) 0.068(4) 0.030(3) -0.005(3) -0.005(2) 0.026(3)
C17 0.058(4) 0.051(4) 0.035(3) -0.012(3) -0.012(3) 0.020(3)
F1 0.070(5) 0.070(4) 0.039(2) -0.021(2) -0.006(3) 0.018(4)
F2 0.117(5) 0.061(4) 0.065(3) 0.032(3) 0.017(4) 0.004(3)
F3 0.066(5) 0.102(7) 0.079(4) -0.019(5) -0.037(5) 0.048(5)
O3 0.062(5) 0.034(4) 0.089(5) -0.008(4) 0.039(4) -0.025(4)
O3A 0.062(5) 0.034(4) 0.089(5) -0.008(4) 0.039(4) -0.025(4)
F3A 0.066(5) 0.102(7) 0.079(4) -0.019(5) -0.037(5) 0.048(5)
F2A 0.117(5) 0.061(4) 0.065(3) 0.032(3) 0.017(4) 0.004(3)
F1A 0.070(5) 0.070(4) 0.039(2) -0.021(2) -0.006(3) 0.018(4)

loop_
_atom_type_symbol
_atom_type_description
_atom_type_scat_dispersion_real
_atom_type_scat_dispersion_imag
_atom_type_scat_source
C C 0.0033 0.0016 'International Tables Vol C Tables 4.2.6.8 and 6.1.1.4'
H H 0.0000 0.0000 'International Tables Vol C Tables 4.2.6.8 and 6.1.1.4'
Cl Cl 0.1484 0.1585 'International Tables Vol C Tables 4.2.6.8 and 6.1.1.4'
F F 0.0171 0.0103 'International Tables Vol C Tables 4.2.6.8 and 6.1.1.4'
N N 0.0061 0.0033 'International Tables Vol C Tables 4.2.6.8 and 6.1.1.4'
O O 0.0106 0.0060 'International Tables Vol C Tables 4.2.6.8 and 6.1.1.4'
S S 0.1246 0.1234 'International Tables Vol C Tables 4.2.6.8 and 6.1.1.4'
Te Te -0.5308 1.6751 'International Tables Vol C Tables 4.2.6.8 and 6.1.1.4'

loop_
_geom_angle_atom_site_label_1
_geom_angle_atom_site_label_2
_geom_angle_atom_site_label_3
_geom_angle
_geom_angle_site_symmetry_1
_geom_angle_site_symmetry_3
_geom_angle_publ_flag
C1 Te1 N1 75.54(9) . . ?
C1 Te1 N2 75.09(9) . . ?
N1 Te1 N2 150.58(13) . . ?
C1 Te1 Cl2 85.47(3) . . ?
N1 Te1 Cl2 88.56(9) . . ?
N2 Te1 Cl2 87.57(9) . . ?
C1 Te1 Cl1 86.39(3) . . ?
N1 Te1 Cl1 89.99(9) . . ?
N2 Te1 Cl1 89.75(9) . . ?
Cl2 Te1 Cl1 171.83(4) . . ?
O1 S1 O3 118.7(4) . . ?
O1 S1 O2 113.7(3) . . ?
O3 S1 O2 111.3(5) . . ?
O1 S1 O3A 100.5(14) . . ?
O2 S1 O3A 140.7(15) . . ?
O1 S1 C17 103.1(3) . . ?
O3 S1 C17 106.3(5) . . ?
O2 S1 C17 101.5(3) . . ?
O3A S1 C17 88.2(15) . . ?
C7 N1 C8 125.2(4) . . ?
C7 N1 Te1 113.0(3) . . ?
C8 N1 Te1 121.8(3) . . ?
C2 C1 C6 123.7(2) . . ?
C2 C1 Te1 117.75(17) . . ?
C6 C1 Te1 118.44(17) . . ?
C12 N2 C13 123.3(4) . . ?
C12 N2 Te1 112.8(3) . . ?
C13 N2 Te1 123.8(3) . . ?
C1 C2 C3 118.7(4) . . ?
C1 C2 C7 116.0(3) . . ?
C3 C2 C7 125.3(4) . . ?
C4 C3 C2 118.3(4) . . ?
C4 C3 H3 120.9 . . ?
C2 C3 H3 120.9 . . ?
C5 C4 C3 122.1(4) . . ?
C5 C4 H4 118.9 . . ?
C3 C4 H4 118.9 . . ?
C4 C5 C6 119.0(4) . . ?
C4 C5 H5 120.5 . . ?
C6 C5 H5 120.5 . . ?
C1 C6 C5 118.1(3) . . ?
C1 C6 C12 116.1(3) . . ?
C5 C6 C12 125.8(4) . . ?
N1 C7 C2 117.7(4) . . ?
N1 C7 H7 121.1 . . ?
C2 C7 H7 121.1 . . ?
C8 C9 H9A 109.5 . . ?
C8 C9 H9B 109.5 . . ?
H9A C9 H9B 109.5 . . ?
C8 C9 H9C 109.5 . . ?
H9A C9 H9C 109.5 . . ?
H9B C9 H9C 109.5 . . ?
N1 C8 C9 106.9(3) . . ?
N1 C8 C11 111.3(4) . . ?
C9 C8 C11 111.4(4) . . ?
N1 C8 C10 106.4(3) . . ?
C9 C8 C10 110.6(4) . . ?
C11 C8 C10 110.1(4) . . ?
C8 C10 H10A 109.5 . . ?
C8 C10 H10B 109.5 . . ?
H10A C10 H10B 109.5 . . ?
C8 C10 H10C 109.5 . . ?
H10A C10 H10C 109.5 . . ?
H10B C10 H10C 109.5 . . ?
C8 C11 H11A 109.5 . . ?
C8 C11 H11B 109.5 . . ?
H11A C11 H11B 109.5 . . ?
C8 C11 H11C 109.5 . . ?
H11A C11 H11C 109.5 . . ?
H11B C11 H11C 109.5 . . ?
N2 C12 C6 117.6(4) . . ?
N2 C12 H12 121.2 . . ?
C6 C12 H12 121.2 . . ?
N2 C13 C16 107.9(4) . . ?
N2 C13 C14 106.3(3) . . ?
C16 C13 C14 111.8(5) . . ?
N2 C13 C15 110.2(4) . . ?
C16 C13 C15 111.8(4) . . ?
C14 C13 C15 108.7(4) . . ?
C13 C14 H14A 109.5 . . ?
C13 C14 H14B 109.5 . . ?
H14A C14 H14B 109.5 . . ?
C13 C14 H14C 109.5 . . ?
H14A C14 H14C 109.5 . . ?
H14B C14 H14C 109.5 . . ?
C13 C15 H15A 109.5 . . ?
C13 C15 H15B 109.5 . . ?
H15A C15 H15B 109.5 . . ?
C13 C15 H15C 109.5 . . ?
H15A C15 H15C 109.5 . . ?
H15B C15 H15C 109.5 . . ?
C13 C16 H16A 109.5 . . ?
C13 C16 H16B 109.5 . . ?
H16A C16 H16B 109.5 . . ?
C13 C16 H16C 109.5 . . ?
H16A C16 H16C 109.5 . . ?
H16B C16 H16C 109.5 . . ?
F3A C17 F1A 121.1(17) . . ?
F2 C17 F1 121.5(9) . . ?
F2 C17 F3 105.9(7) . . ?
F1 C17 F3 96.2(8) . . ?
F3A C17 F2A 101.5(14) . . ?
F1A C17 F2A 79.0(16) . . ?
F3A C17 S1 121.3(14) . . ?
F2 C17 S1 113.8(5) . . ?
F1A C17 S1 115.2(13) . . ?
F1 C17 S1 111.1(7) . . ?
F3 C17 S1 105.2(6) . . ?
F2A C17 S1 104.2(9) . . ?
C17 F2A F1A 48.1(9) . . ?
C17 F1A F2A 53.0(11) . . ?

loop_
_geom_bond_atom_site_label_1
_geom_bond_atom_site_label_2
_geom_bond_distance
_geom_bond_site_symmetry_2
_geom_bond_publ_flag
Te1 C1 2.0639(3) . ?
Te1 N1 2.280(3) . ?
Te1 N2 2.310(3) . ?
Te1 Cl2 2.4600(11) . ?
Te1 Cl1 2.4956(11) . ?
S1 O1 1.433(4) . ?
S1 O3 1.433(6) . ?
S1 O2 1.437(4) . ?
S1 O3A 1.456(17) . ?
S1 C17 1.830(6) . ?
N1 C7 1.281(6) . ?
N1 C8 1.501(5) . ?
C1 C2 1.373(4) . ?
C1 C6 1.375(4) . ?
N2 C12 1.281(6) . ?
N2 C13 1.503(5) . ?
C2 C3 1.399(6) . ?
C2 C7 1.467(6) . ?
C3 C4 1.398(6) . ?
C3 H3 0.9500 . ?
C4 C5 1.386(6) . ?
C4 H4 0.9500 . ?
C5 C6 1.400(6) . ?
C5 H5 0.9500 . ?
C6 C12 1.473(6) . ?
C7 H7 0.9500 . ?
C9 C8 1.518(6) . ?
C9 H9A 0.9800 . ?
C9 H9B 0.9800 . ?
C9 H9C 0.9800 . ?
C8 C11 1.524(6) . ?
C8 C10 1.532(7) . ?
C10 H10A 0.9800 . ?
C10 H10B 0.9800 . ?
C10 H10C 0.9800 . ?
C11 H11A 0.9800 . ?
C11 H11B 0.9800 . ?
C11 H11C 0.9800 . ?
C12 H12 0.9500 . ?
C13 C16 1.506(7) . ?
C13 C14 1.527(7) . ?
C13 C15 1.527(6) . ?
C14 H14A 0.9800 . ?
C14 H14B 0.9800 . ?
C14 H14C 0.9800 . ?
C15 H15A 0.9800 . ?
C15 H15B 0.9800 . ?
C15 H15C 0.9800 . ?
C16 H16A 0.9800 . ?
C16 H16B 0.9800 . ?
C16 H16C 0.9800 . ?
C17 F3A 1.253(15) . ?
C17 F2 1.286(10) . ?
C17 F1A 1.302(16) . ?
C17 F1 1.326(10) . ?
C17 F3 1.396(9) . ?
C17 F2A 1.397(15) . ?
F2A F1A 1.72(3) . ?
